data_4038825
loop_
_publ_author_name
'Tasior, Mariusz'
'Vakuliuk, Olena'
'Koga, Daiki'
'Koszarna, Beata'
'G\'orski, Krzysztof'
'Grzybowski, Marek'
'Kielesi\'nski, \/Lukasz'
'Krzeszewski, Maciej'
'Gryko, Daniel T.'

_publ_section_title
;
 Method for the Large-Scale Synthesis of Multifunctional
 1,4-Dihydro-pyrrolo[3,2-<i>b</i>]pyrroles.
;
_journal_name_full 'The Journal of organic chemistry'
_journal_paper_doi 10.1021/acs.joc.0c01665
_journal_year 2020
_chemical_formula_moiety 'C40 H28 N6 O2'
_chemical_formula_sum 'C40 H28 N6 O2'
_chemical_formula_weight 624.68
_space_group_crystal_system triclinic
_space_group_IT_number 2
_space_group_name_Hall '-P 1'
_space_group_name_H-M_alt 'P -1'
_atom_sites_solution_hydrogens mixed
_atom_sites_solution_primary direct
_atom_sites_solution_secondary difmap
_audit_creation_method SHELXL-2014
_cell_angle_alpha 93.163(2)
_cell_angle_beta 100.157(2)
_cell_angle_gamma 107.529(2)
_cell_formula_units_Z 2
_cell_length_a 11.3043(4)
_cell_length_b 11.6698(4)
_cell_length_c 13.0106(4)
_cell_measurement_reflns_used 3658
_cell_measurement_temperature 296(2)
_cell_measurement_theta_max 66.59
_cell_measurement_theta_min 3.47
_cell_volume 1600.24(10)
_computing_cell_refinement 'Bruker SAINT'
_computing_data_collection 'Bruker APEX2'
_computing_data_reduction 'Bruker SAINT'
_computing_molecular_graphics 'Bruker SHELXTL'
_computing_publication_material 'Bruker SHELXTL'
_computing_structure_refinement 'SHELXL-2014 (Sheldrick, 2014)'
_computing_structure_solution 'SHELXL-2014 (Sheldrick, 2014)'
_diffrn_ambient_temperature 296(2)
_diffrn_measured_fraction_theta_full 0.952
_diffrn_measured_fraction_theta_max 0.977
_diffrn_measurement_device_type 'Bruker APEX-II CCD'
_diffrn_measurement_method '\f and \w scans'
_diffrn_radiation_monochromator graphite
_diffrn_radiation_type CuK\a
_diffrn_radiation_wavelength 1.54178
_diffrn_reflns_av_R_equivalents 0.0635
_diffrn_reflns_av_unetI/netI 0.0449
_diffrn_reflns_Laue_measured_fraction_full 0.952
_diffrn_reflns_Laue_measured_fraction_max 0.977
_diffrn_reflns_limit_h_max 13
_diffrn_reflns_limit_h_min -13
_diffrn_reflns_limit_k_max 13
_diffrn_reflns_limit_k_min -13
_diffrn_reflns_limit_l_max 15
_diffrn_reflns_limit_l_min -15
_diffrn_reflns_number 45223
_diffrn_reflns_point_group_measured_fraction_full 0.952
_diffrn_reflns_point_group_measured_fraction_max 0.977
_diffrn_reflns_theta_full 67.679
_diffrn_reflns_theta_max 66.587
_diffrn_reflns_theta_min 3.474
_diffrn_source 'fine-focus sealed tube'
_exptl_absorpt_coefficient_mu 0.657
_exptl_absorpt_correction_T_max 0.8980
_exptl_absorpt_correction_T_min 0.8300
_exptl_absorpt_correction_type numerical
_exptl_absorpt_process_details sadabs
_exptl_crystal_colour yellow
_exptl_crystal_density_diffrn 1.296
_exptl_crystal_density_method 'not measured'
_exptl_crystal_description prism
_exptl_crystal_F_000 652
_exptl_crystal_size_max 0.295
_exptl_crystal_size_mid 0.236
_exptl_crystal_size_min 0.168
_refine_diff_density_max 0.187
_refine_diff_density_min -0.243
_refine_diff_density_rms 0.046
_refine_ls_extinction_method none
_refine_ls_goodness_of_fit_ref 1.039
_refine_ls_hydrogen_treatment mixed
_refine_ls_matrix_type full
_refine_ls_number_parameters 501
_refine_ls_number_reflns 5522
_refine_ls_number_restraints 0
_refine_ls_restrained_S_all 1.039
_refine_ls_R_factor_all 0.0812
_refine_ls_R_factor_gt 0.0440
_refine_ls_shift/su_max 0.002
_refine_ls_shift/su_mean 0.000
_refine_ls_structure_factor_coef Fsqd
_refine_ls_weighting_details 'w=1/[\s^2^(Fo^2^)+(0.0903P)^2^] where P=(Fo^2^+2Fc^2^)/3'
_refine_ls_weighting_scheme calc
_refine_ls_wR_factor_gt 0.1251
_refine_ls_wR_factor_ref 0.1477
_reflns_Friedel_coverage 0.000
_reflns_number_gt 3658
_reflns_number_total 5522
_reflns_threshold_expression 'I > 2\s(I)'
_cod_data_source_file jo0c01665_si_003.cif
_cod_data_source_block MT1257_0m
_cod_original_cell_volume 1600.24(9)
_cod_database_code 4038825
_shelx_space_group_comment
;
The symmetry employed for this shelxl refinement is uniquely defined
by the following loop, which should always be used as a source of
symmetry information in preference to the above space-group names.
They are only intended as comments.
;
_shelx_estimated_absorpt_t_min 0.830
_shelx_estimated_absorpt_t_max 0.898
_shelxl_version_number 2014-3

loop_
_space_group_symop_operation_xyz
'x, y, z'
'-x, -y, -z'

loop_
_atom_site_label
_atom_site_type_symbol
_atom_site_fract_x
_atom_site_fract_y
_atom_site_fract_z
_atom_site_U_iso_or_equiv
_atom_site_adp_type
_atom_site_occupancy
_atom_site_site_symmetry_order
_atom_site_calc_flag
_atom_site_refinement_flags_posn
_atom_site_refinement_flags_adp
_atom_site_refinement_flags_occupancy
_atom_site_disorder_assembly
_atom_site_disorder_group
O1 O 0.90861(15) 0.09327(12) 0.02134(11) 0.0715(4) Uani 1 1 d . . . . .
O2 O 0.55440(15) 0.85313(13) 0.85745(11) 0.0767(5) Uani 1 1 d . . . . .
N1 N 0.69501(13) 0.61439(13) 0.44316(11) 0.0413(4) Uani 1 1 d . . . . .
N2 N 0.80107(14) 0.36611(13) 0.43187(11) 0.0428(4) Uani 1 1 d . . . . .
N3 N 1.08257(19) 0.62287(17) 0.24083(14) 0.0688(5) Uani 1 1 d . . . . .
N4 N 0.83480(17) 0.53025(16) -0.04878(13) 0.0673(5) Uani 1 1 d . . . . .
N5 N 0.79905(17) 0.75029(16) 0.18703(13) 0.0662(5) Uani 1 1 d . . . . .
N6 N 0.5345(2) 0.40360(18) 0.06993(16) 0.0808(6) Uani 1 1 d . . . . .
C1 C 0.70165(16) 0.59806(16) 0.55076(13) 0.0419(5) Uani 1 1 d . . . . .
C2 C 0.74487(17) 0.50171(17) 0.57092(15) 0.0439(5) Uani 1 1 d . . . . .
C3 C 0.76150(16) 0.45548(15) 0.47486(13) 0.0408(5) Uani 1 1 d . . . . .
C4 C 0.73358(16) 0.52457(15) 0.39806(13) 0.0397(4) Uani 1 1 d . . . . .
C5 C 0.76153(17) 0.48181(15) 0.30484(13) 0.0407(5) Uani 1 1 d . . . . .
C6 C 0.79940(17) 0.38168(15) 0.32690(13) 0.0413(5) Uani 1 1 d . . . . .
C7 C 0.82304(17) 0.30257(15) 0.24826(13) 0.0425(5) Uani 1 1 d . . . . .
C8 C 0.81474(19) 0.18135(17) 0.25520(15) 0.0497(5) Uani 1 1 d . . . . .
C9 C 0.84068(19) 0.11464(18) 0.17774(15) 0.0537(6) Uani 1 1 d . . . . .
C10 C 0.87663(19) 0.16568(17) 0.09003(15) 0.0518(5) Uani 1 1 d . . . . .
C11 C 0.87676(18) 0.28196(17) 0.07702(15) 0.0488(5) Uani 1 1 d . . . . .
C12 C 0.85006(17) 0.34940(15) 0.15566(13) 0.0437(5) Uani 1 1 d . . . . .
C13 C 0.85799(17) 0.48213(15) 0.14644(13) 0.0431(5) Uani 1 1 d . . . . .
C14 C 0.75272(17) 0.51750(15) 0.19490(13) 0.0421(5) Uani 1 1 d . . . . .
C15 C 0.66671(17) 0.67203(15) 0.62704(13) 0.0420(5) Uani 1 1 d . . . . .
C16 C 0.5584(2) 0.70739(17) 0.60795(17) 0.0486(5) Uani 1 1 d . . . . .
C17 C 0.5254(2) 0.76802(19) 0.68561(17) 0.0536(5) Uani 1 1 d . . . . .
C18 C 0.5983(2) 0.79515(17) 0.78639(16) 0.0546(6) Uani 1 1 d . . . . .
C19 C 0.7054(2) 0.7607(2) 0.80745(18) 0.0618(6) Uani 1 1 d . . . . .
C20 C 0.7387(2) 0.70106(19) 0.72879(16) 0.0566(6) Uani 1 1 d . . . . .
C21 C 0.62495(17) 0.67938(16) 0.38162(13) 0.0405(5) Uani 1 1 d . . . . .
C22 C 0.52553(19) 0.6148(2) 0.30155(15) 0.0497(5) Uani 1 1 d . . . . .
C23 C 0.4577(2) 0.6741(2) 0.23911(18) 0.0624(6) Uani 1 1 d . . . . .
C24 C 0.4846(2) 0.7971(2) 0.25578(17) 0.0649(6) Uani 1 1 d . . . . .
C25 C 0.4070(3) 0.8608(3) 0.1880(2) 0.1101(10) Uani 1 1 d . . . . .
H25A H 0.3828 0.8216 0.1172 0.165 Uiso 1 1 calc R U . . .
H25B H 0.4567 0.9437 0.1888 0.165 Uiso 1 1 calc R U . . .
H25C H 0.3325 0.8574 0.2150 0.165 Uiso 1 1 calc R U . . .
C26 C 0.5840(2) 0.8602(2) 0.33693(19) 0.0641(6) Uani 1 1 d . . . . .
C27 C 0.6549(2) 0.80288(17) 0.39963(16) 0.0498(5) Uani 1 1 d . . . . .
C28 C 0.83552(18) 0.27539(15) 0.48908(13) 0.0407(5) Uani 1 1 d . . . . .
C29 C 0.7448(2) 0.19289(17) 0.52941(15) 0.0483(5) Uani 1 1 d . . . . .
C30 C 0.7764(2) 0.10416(18) 0.58265(15) 0.0563(6) Uani 1 1 d . . . . .
C31 C 0.8975(2) 0.09658(17) 0.59775(14) 0.0526(5) Uani 1 1 d . . . . .
C32 C 0.9324(3) 0.0000(2) 0.65641(17) 0.0832(8) Uani 1 1 d . . . . .
H32A H 0.8616 -0.0458 0.6842 0.125 Uiso 1 1 calc R U . . .
H32B H 1.0034 0.0371 0.7131 0.125 Uiso 1 1 calc R U . . .
H32C H 0.9544 -0.0529 0.6094 0.125 Uiso 1 1 calc R U . . .
C33 C 0.9868(2) 0.1819(2) 0.55854(16) 0.0569(6) Uani 1 1 d . . . . .
C34 C 0.95741(19) 0.27097(19) 0.50456(15) 0.0492(5) Uani 1 1 d . . . . .
C35 C 0.9608(3) 0.1435(2) -0.06311(18) 0.0834(8) Uani 1 1 d . . . . .
H35A H 0.8961 0.1589 -0.1136 0.125 Uiso 1 1 calc R U . . .
H35B H 0.9943 0.0878 -0.0959 0.125 Uiso 1 1 calc R U . . .
H35C H 1.0276 0.2180 -0.0373 0.125 Uiso 1 1 calc R U . . .
C36 C 0.6239(3) 0.8795(2) 0.96310(17) 0.0960(9) Uani 1 1 d . . . . .
H36A H 0.6267 0.8055 0.9907 0.144 Uiso 1 1 calc R U . . .
H36B H 0.5833 0.9199 1.0050 0.144 Uiso 1 1 calc R U . . .
H36C H 0.7086 0.9308 0.9648 0.144 Uiso 1 1 calc R U . . .
C37 C 0.9838(2) 0.56181(17) 0.20306(14) 0.0463(5) Uani 1 1 d . . . . .
C38 C 0.84489(18) 0.50817(16) 0.03539(15) 0.0473(5) Uani 1 1 d . . . . .
C39 C 0.77621(18) 0.64892(18) 0.19226(13) 0.0465(5) Uani 1 1 d . . . . .
C40 C 0.6279(2) 0.45300(18) 0.12531(16) 0.0508(5) Uani 1 1 d . . . . .
H2 H 0.7520(15) 0.4709(14) 0.6340(13) 0.044(5) Uiso 1 1 d . . . . .
H9 H 0.8376(17) 0.0321(17) 0.1817(13) 0.058(6) Uiso 1 1 d . . . . .
H11 H 0.8987(15) 0.3173(15) 0.0119(13) 0.049(5) Uiso 1 1 d . . . . .
H22 H 0.5060(17) 0.5276(17) 0.2901(14) 0.060(6) Uiso 1 1 d . . . . .
H34 H 1.0203(18) 0.3308(17) 0.4767(13) 0.059(6) Uiso 1 1 d . . . . .
H27 H 0.7285(18) 0.8476(16) 0.4606(14) 0.061(6) Uiso 1 1 d . . . . .
H8 H 0.7904(16) 0.1475(16) 0.3204(14) 0.056(5) Uiso 1 1 d . . . . .
H30 H 0.712(2) 0.0442(19) 0.6119(16) 0.077(7) Uiso 1 1 d . . . . .
H29 H 0.6616(19) 0.2023(16) 0.5175(14) 0.062(6) Uiso 1 1 d . . . . .
H33 H 1.078(2) 0.1784(18) 0.5677(15) 0.077(7) Uiso 1 1 d . . . . .
H16 H 0.5050(19) 0.6846(16) 0.5387(16) 0.063(6) Uiso 1 1 d . . . . .
H17 H 0.4531(18) 0.7926(16) 0.6749(14) 0.051(6) Uiso 1 1 d . . . . .
H19 H 0.756(2) 0.7782(18) 0.8714(17) 0.079(7) Uiso 1 1 d . . . . .
H20 H 0.8115(18) 0.6731(16) 0.7415(14) 0.059(6) Uiso 1 1 d . . . . .
H26 H 0.599(2) 0.942(2) 0.3511(16) 0.088(8) Uiso 1 1 d . . . . .
H23 H 0.393(2) 0.628(2) 0.1789(18) 0.097(8) Uiso 1 1 d . . . . .

loop_
_atom_site_aniso_label
_atom_site_aniso_U_11
_atom_site_aniso_U_22
_atom_site_aniso_U_33
_atom_site_aniso_U_23
_atom_site_aniso_U_13
_atom_site_aniso_U_12
O1 0.1051(12) 0.0513(9) 0.0712(9) 0.0048(7) 0.0417(9) 0.0311(8)
O2 0.1113(13) 0.0703(10) 0.0610(9) 0.0007(8) 0.0333(9) 0.0395(9)
N1 0.0481(10) 0.0416(8) 0.0396(8) 0.0104(7) 0.0108(7) 0.0200(7)
N2 0.0540(10) 0.0421(9) 0.0387(8) 0.0124(7) 0.0122(7) 0.0213(8)
N3 0.0656(13) 0.0667(12) 0.0671(12) 0.0024(10) 0.0059(10) 0.0158(11)
N4 0.0865(14) 0.0712(12) 0.0467(10) 0.0161(9) 0.0171(9) 0.0251(10)
N5 0.0835(14) 0.0523(11) 0.0729(12) 0.0213(9) 0.0300(10) 0.0258(10)
N6 0.0697(15) 0.0776(14) 0.0762(13) 0.0211(11) -0.0081(11) 0.0066(11)
C1 0.0421(11) 0.0472(11) 0.0384(10) 0.0098(9) 0.0099(9) 0.0154(9)
C2 0.0503(12) 0.0475(12) 0.0373(11) 0.0124(9) 0.0108(9) 0.0179(10)
C3 0.0445(12) 0.0405(10) 0.0411(10) 0.0097(8) 0.0101(9) 0.0171(9)
C4 0.0433(11) 0.0416(10) 0.0379(10) 0.0083(8) 0.0094(8) 0.0176(9)
C5 0.0486(12) 0.0393(10) 0.0377(10) 0.0116(8) 0.0099(9) 0.0172(9)
C6 0.0481(12) 0.0408(11) 0.0370(10) 0.0108(8) 0.0098(9) 0.0153(9)
C7 0.0494(12) 0.0403(11) 0.0395(10) 0.0070(8) 0.0083(9) 0.0167(9)
C8 0.0648(14) 0.0449(12) 0.0431(11) 0.0102(10) 0.0126(10) 0.0209(10)
C9 0.0715(15) 0.0397(12) 0.0526(12) 0.0063(10) 0.0113(11) 0.0219(11)
C10 0.0633(14) 0.0437(12) 0.0495(11) 0.0010(10) 0.0157(10) 0.0171(10)
C11 0.0606(13) 0.0448(12) 0.0431(11) 0.0065(9) 0.0156(10) 0.0167(10)
C12 0.0512(12) 0.0407(11) 0.0401(10) 0.0080(9) 0.0093(9) 0.0152(9)
C13 0.0526(12) 0.0422(11) 0.0352(9) 0.0070(8) 0.0104(9) 0.0146(9)
C14 0.0500(12) 0.0396(10) 0.0395(10) 0.0109(8) 0.0091(9) 0.0172(9)
C15 0.0454(12) 0.0421(11) 0.0395(10) 0.0079(8) 0.0114(9) 0.0131(9)
C16 0.0478(13) 0.0536(12) 0.0455(11) 0.0067(10) 0.0102(11) 0.0171(10)
C17 0.0549(14) 0.0595(13) 0.0556(13) 0.0119(11) 0.0188(12) 0.0262(11)
C18 0.0722(16) 0.0442(12) 0.0516(12) 0.0055(10) 0.0257(12) 0.0171(11)
C19 0.0716(17) 0.0693(15) 0.0438(12) -0.0014(11) 0.0055(12) 0.0261(13)
C20 0.0593(15) 0.0659(14) 0.0472(12) 0.0040(10) 0.0060(11) 0.0266(12)
C21 0.0427(11) 0.0422(11) 0.0420(10) 0.0117(9) 0.0114(9) 0.0187(9)
C22 0.0521(14) 0.0464(13) 0.0508(12) 0.0104(10) 0.0083(10) 0.0161(11)
C23 0.0632(16) 0.0717(16) 0.0545(13) 0.0142(12) 0.0046(12) 0.0276(13)
C24 0.0735(17) 0.0752(17) 0.0625(14) 0.0268(13) 0.0169(13) 0.0425(14)
C25 0.134(3) 0.134(3) 0.097(2) 0.0491(18) 0.0131(18) 0.092(2)
C26 0.0802(18) 0.0474(14) 0.0784(16) 0.0197(12) 0.0271(14) 0.0320(13)
C27 0.0547(14) 0.0432(12) 0.0549(12) 0.0092(10) 0.0137(11) 0.0183(10)
C28 0.0512(13) 0.0393(10) 0.0354(9) 0.0096(8) 0.0090(9) 0.0192(9)
C29 0.0459(13) 0.0515(12) 0.0507(11) 0.0148(10) 0.0124(10) 0.0171(10)
C30 0.0725(16) 0.0466(12) 0.0519(12) 0.0170(10) 0.0175(11) 0.0172(12)
C31 0.0771(16) 0.0450(12) 0.0389(10) 0.0042(9) 0.0023(10) 0.0296(11)
C32 0.130(2) 0.0630(15) 0.0632(14) 0.0151(12) 0.0014(14) 0.0488(16)
C33 0.0563(15) 0.0652(15) 0.0545(12) 0.0074(11) 0.0023(11) 0.0321(12)
C34 0.0439(13) 0.0523(13) 0.0526(12) 0.0126(10) 0.0103(10) 0.0156(11)
C35 0.124(2) 0.0762(16) 0.0708(15) 0.0139(13) 0.0490(15) 0.0455(15)
C36 0.123(2) 0.0883(18) 0.0660(16) -0.0198(14) 0.0306(16) 0.0163(17)
C37 0.0541(14) 0.0427(11) 0.0428(11) 0.0058(9) 0.0120(10) 0.0149(11)
C38 0.0594(13) 0.0432(11) 0.0403(11) 0.0091(9) 0.0131(10) 0.0154(10)
C39 0.0576(13) 0.0467(12) 0.0419(11) 0.0134(9) 0.0172(9) 0.0208(10)
C40 0.0585(15) 0.0494(12) 0.0478(11) 0.0199(10) 0.0117(11) 0.0188(11)

loop_
_atom_type_symbol
_atom_type_description
_atom_type_scat_dispersion_real
_atom_type_scat_dispersion_imag
_atom_type_scat_source
C C 0.0181 0.0091 'International Tables Vol C Tables 4.2.6.8 and 6.1.1.4'
H H 0.0000 0.0000 'International Tables Vol C Tables 4.2.6.8 and 6.1.1.4'
N N 0.0311 0.0180 'International Tables Vol C Tables 4.2.6.8 and 6.1.1.4'
O O 0.0492 0.0322 'International Tables Vol C Tables 4.2.6.8 and 6.1.1.4'

loop_
_geom_angle_atom_site_label_1
_geom_angle_atom_site_label_2
_geom_angle_atom_site_label_3
_geom_angle
_geom_angle_site_symmetry_1
_geom_angle_site_symmetry_3
_geom_angle_publ_flag
C10 O1 C35 118.81(15) . . ?
C18 O2 C36 117.65(18) . . ?
C4 N1 C1 106.70(13) . . ?
C4 N1 C21 122.28(13) . . ?
C1 N1 C21 128.05(14) . . ?
C3 N2 C6 107.29(14) . . ?
C3 N2 C28 124.32(13) . . ?
C6 N2 C28 128.39(14) . . ?
C2 C1 N1 109.12(15) . . ?
C2 C1 C15 126.05(16) . . ?
N1 C1 C15 124.83(15) . . ?
C1 C2 C3 106.40(16) . . ?
C1 C2 H2 124.9(10) . . ?
C3 C2 H2 128.3(10) . . ?
C4 C3 N2 108.99(15) . . ?
C4 C3 C2 109.71(16) . . ?
N2 C3 C2 141.24(16) . . ?
C3 C4 N1 108.03(15) . . ?
C3 C4 C5 108.12(15) . . ?
N1 C4 C5 143.72(16) . . ?
C6 C5 C4 106.37(15) . . ?
C6 C5 C14 119.02(15) . . ?
C4 C5 C14 134.53(15) . . ?
N2 C6 C5 109.11(15) . . ?
N2 C6 C7 126.82(15) . . ?
C5 C6 C7 123.90(15) . . ?
C12 C7 C8 117.03(17) . . ?
C12 C7 C6 117.39(15) . . ?
C8 C7 C6 125.50(16) . . ?
C9 C8 C7 121.23(18) . . ?
C9 C8 H8 122.5(10) . . ?
C7 C8 H8 116.2(10) . . ?
C8 C9 C10 120.68(19) . . ?
C8 C9 H9 122.6(11) . . ?
C10 C9 H9 116.7(11) . . ?
O1 C10 C11 124.86(17) . . ?
O1 C10 C9 115.60(17) . . ?
C11 C10 C9 119.54(19) . . ?
C10 C11 C12 119.49(18) . . ?
C10 C11 H11 119.4(10) . . ?
C12 C11 H11 121.0(10) . . ?
C11 C12 C7 121.68(17) . . ?
C11 C12 C13 120.60(15) . . ?
C7 C12 C13 117.60(16) . . ?
C37 C13 C38 106.89(14) . . ?
C37 C13 C12 109.33(14) . . ?
C38 C13 C12 111.53(14) . . ?
C37 C13 C14 108.39(14) . . ?
C38 C13 C14 108.49(14) . . ?
C12 C13 C14 112.04(14) . . ?
C39 C14 C40 107.92(15) . . ?
C39 C14 C5 112.77(14) . . ?
C40 C14 C5 112.74(15) . . ?
C39 C14 C13 107.95(14) . . ?
C40 C14 C13 107.69(14) . . ?
C5 C14 C13 107.55(14) . . ?
C20 C15 C16 116.56(18) . . ?
C20 C15 C1 118.88(17) . . ?
C16 C15 C1 124.30(17) . . ?
C17 C16 C15 121.4(2) . . ?
C17 C16 H16 120.7(11) . . ?
C15 C16 H16 117.8(11) . . ?
C16 C17 C18 120.8(2) . . ?
C16 C17 H17 123.1(12) . . ?
C18 C17 H17 116.0(11) . . ?
O2 C18 C19 125.59(19) . . ?
O2 C18 C17 115.5(2) . . ?
C19 C18 C17 118.9(2) . . ?
C20 C19 C18 119.9(2) . . ?
C20 C19 H19 118.4(14) . . ?
C18 C19 H19 121.7(14) . . ?
C19 C20 C15 122.4(2) . . ?
C19 C20 H20 122.0(11) . . ?
C15 C20 H20 115.5(11) . . ?
C27 C21 C22 119.86(18) . . ?
C27 C21 N1 121.87(17) . . ?
C22 C21 N1 118.27(16) . . ?
C23 C22 C21 120.1(2) . . ?
C23 C22 H22 121.3(11) . . ?
C21 C22 H22 118.6(11) . . ?
C24 C23 C22 121.3(2) . . ?
C24 C23 H23 119.6(13) . . ?
C22 C23 H23 118.9(13) . . ?
C23 C24 C26 117.7(2) . . ?
C23 C24 C25 120.7(2) . . ?
C26 C24 C25 121.5(2) . . ?
C24 C25 H25A 109.5 . . ?
C24 C25 H25B 109.5 . . ?
H25A C25 H25B 109.5 . . ?
C24 C25 H25C 109.5 . . ?
H25A C25 H25C 109.5 . . ?
H25B C25 H25C 109.5 . . ?
C27 C26 C24 122.0(2) . . ?
C27 C26 H26 119.9(14) . . ?
C24 C26 H26 118.0(14) . . ?
C21 C27 C26 119.0(2) . . ?
C21 C27 H27 117.6(10) . . ?
C26 C27 H27 123.4(10) . . ?
C34 C28 C29 120.16(17) . . ?
C34 C28 N2 120.67(16) . . ?
C29 C28 N2 119.17(17) . . ?
C30 C29 C28 119.6(2) . . ?
C30 C29 H29 124.4(11) . . ?
C28 C29 H29 116.1(11) . . ?
C29 C30 C31 121.4(2) . . ?
C29 C30 H30 120.5(12) . . ?
C31 C30 H30 118.1(12) . . ?
C30 C31 C33 117.72(18) . . ?
C30 C31 C32 121.5(2) . . ?
C33 C31 C32 120.8(2) . . ?
C31 C32 H32A 109.5 . . ?
C31 C32 H32B 109.5 . . ?
H32A C32 H32B 109.5 . . ?
C31 C32 H32C 109.5 . . ?
H32A C32 H32C 109.5 . . ?
H32B C32 H32C 109.5 . . ?
C34 C33 C31 122.0(2) . . ?
C34 C33 H33 118.2(11) . . ?
C31 C33 H33 119.8(11) . . ?
C28 C34 C33 119.15(19) . . ?
C28 C34 H34 118.9(11) . . ?
C33 C34 H34 121.9(11) . . ?
O1 C35 H35A 109.5 . . ?
O1 C35 H35B 109.5 . . ?
H35A C35 H35B 109.5 . . ?
O1 C35 H35C 109.5 . . ?
H35A C35 H35C 109.5 . . ?
H35B C35 H35C 109.5 . . ?
O2 C36 H36A 109.5 . . ?
O2 C36 H36B 109.5 . . ?
H36A C36 H36B 109.5 . . ?
O2 C36 H36C 109.5 . . ?
H36A C36 H36C 109.5 . . ?
H36B C36 H36C 109.5 . . ?
N3 C37 C13 175.85(19) . . ?
N4 C38 C13 178.6(2) . . ?
N5 C39 C14 176.3(2) . . ?
N6 C40 C14 178.0(2) . . ?

loop_
_geom_bond_atom_site_label_1
_geom_bond_atom_site_label_2
_geom_bond_distance
_geom_bond_site_symmetry_2
_geom_bond_publ_flag
O1 C10 1.363(2) . ?
O1 C35 1.411(2) . ?
O2 C18 1.362(2) . ?
O2 C36 1.424(3) . ?
N1 C4 1.390(2) . ?
N1 C1 1.415(2) . ?
N1 C21 1.431(2) . ?
N2 C3 1.380(2) . ?
N2 C6 1.385(2) . ?
N2 C28 1.435(2) . ?
N3 C37 1.133(2) . ?
N4 C38 1.133(2) . ?
N5 C39 1.141(2) . ?
N6 C40 1.134(2) . ?
C1 C2 1.375(2) . ?
C1 C15 1.461(2) . ?
C2 C3 1.399(2) . ?
C2 H2 0.914(16) . ?
C3 C4 1.371(2) . ?
C4 C5 1.408(2) . ?
C5 C6 1.388(2) . ?
C5 C14 1.507(2) . ?
C6 C7 1.453(2) . ?
C7 C12 1.395(2) . ?
C7 C8 1.398(2) . ?
C8 C9 1.365(3) . ?
C8 H8 1.003(18) . ?
C9 C10 1.384(3) . ?
C9 H9 0.958(18) . ?
C10 C11 1.376(3) . ?
C11 C12 1.386(2) . ?
C11 H11 1.000(16) . ?
C12 C13 1.537(2) . ?
C13 C37 1.479(3) . ?
C13 C38 1.484(2) . ?
C13 C14 1.586(3) . ?
C14 C39 1.479(3) . ?
C14 C40 1.487(3) . ?
C15 C20 1.391(2) . ?
C15 C16 1.392(3) . ?
C16 C17 1.369(3) . ?
C16 H16 0.97(2) . ?
C17 C18 1.384(3) . ?
C17 H17 0.936(18) . ?
C18 C19 1.375(3) . ?
C19 C20 1.374(3) . ?
C19 H19 0.90(2) . ?
C20 H20 0.965(18) . ?
C21 C27 1.374(2) . ?
C21 C22 1.381(3) . ?
C22 C23 1.375(3) . ?
C22 H22 0.971(18) . ?
C23 C24 1.370(3) . ?
C23 H23 0.97(2) . ?
C24 C26 1.384(3) . ?
C24 C25 1.514(3) . ?
C25 H25A 0.9600 . ?
C25 H25B 0.9600 . ?
C25 H25C 0.9600 . ?
C26 C27 1.381(3) . ?
C26 H26 0.92(2) . ?
C27 H27 1.026(18) . ?
C28 C34 1.374(3) . ?
C28 C29 1.380(3) . ?
C29 C30 1.376(3) . ?
C29 H29 0.967(19) . ?
C30 C31 1.378(3) . ?
C30 H30 0.99(2) . ?
C31 C33 1.380(3) . ?
C31 C32 1.505(3) . ?
C32 H32A 0.9600 . ?
C32 H32B 0.9600 . ?
C32 H32C 0.9600 . ?
C33 C34 1.374(3) . ?
C33 H33 1.03(2) . ?
C34 H34 0.971(19) . ?
C35 H35A 0.9600 . ?
C35 H35B 0.9600 . ?
C35 H35C 0.9600 . ?
C36 H36A 0.9600 . ?
C36 H36B 0.9600 . ?
C36 H36C 0.9600 . ?

loop_
_geom_hbond_atom_site_label_D
_geom_hbond_atom_site_label_H
_geom_hbond_atom_site_label_A
_geom_hbond_distance_DH
_geom_hbond_distance_HA
_geom_hbond_distance_DA
_geom_hbond_angle_DHA
_geom_hbond_site_symmetry_A
C36 H36C O1 0.96 2.43 3.354(3) 160.5 1_566
C36 H36A N6 0.96 2.55 3.211(3) 126.2 2_666
C36 H36C O1 0.96 2.43 3.354(3) 160.5 1_566
C36 H36A N6 0.96 2.55 3.211(3) 126.2 2_666
C36 H36A N6 0.96 2.55 3.211(3) 126.2 2_666
C36 H36C O1 0.96 2.43 3.354(3) 160.5 1_566
C36 H36A N6 0.96 2.55 3.211(3) 126.2 2_666
C36 H36C O1 0.96 2.43 3.354(3) 160.5 1_566

loop_
_geom_torsion_atom_site_label_1
_geom_torsion_atom_site_label_2
_geom_torsion_atom_site_label_3
_geom_torsion_atom_site_label_4
_geom_torsion
_geom_torsion_site_symmetry_1
_geom_torsion_site_symmetry_2
_geom_torsion_site_symmetry_3
_geom_torsion_site_symmetry_4
_geom_torsion_publ_flag
C4 N1 C1 C2 0.81(19) . . . . ?
C21 N1 C1 C2 161.36(16) . . . . ?
C4 N1 C1 C15 -178.72(16) . . . . ?
C21 N1 C1 C15 -18.2(3) . . . . ?
N1 C1 C2 C3 -1.8(2) . . . . ?
C15 C1 C2 C3 177.72(17) . . . . ?
C6 N2 C3 C4 0.95(19) . . . . ?
C28 N2 C3 C4 -178.61(16) . . . . ?
C6 N2 C3 C2 -175.8(2) . . . . ?
C28 N2 C3 C2 4.6(3) . . . . ?
C1 C2 C3 C4 2.2(2) . . . . ?
C1 C2 C3 N2 178.9(2) . . . . ?
N2 C3 C4 N1 -179.52(13) . . . . ?
C2 C3 C4 N1 -1.7(2) . . . . ?
N2 C3 C4 C5 -2.7(2) . . . . ?
C2 C3 C4 C5 175.11(15) . . . . ?
C1 N1 C4 C3 0.54(19) . . . . ?
C21 N1 C4 C3 -161.40(15) . . . . ?
C1 N1 C4 C5 -174.3(2) . . . . ?
C21 N1 C4 C5 23.8(3) . . . . ?
C3 C4 C5 C6 3.4(2) . . . . ?
N1 C4 C5 C6 178.3(2) . . . . ?
C3 C4 C5 C14 -179.87(19) . . . . ?
N1 C4 C5 C14 -5.0(4) . . . . ?
C3 N2 C6 C5 1.24(19) . . . . ?
C28 N2 C6 C5 -179.23(16) . . . . ?
C3 N2 C6 C7 -174.23(17) . . . . ?
C28 N2 C6 C7 5.3(3) . . . . ?
C4 C5 C6 N2 -2.86(19) . . . . ?
C14 C5 C6 N2 179.82(15) . . . . ?
C4 C5 C6 C7 172.77(16) . . . . ?
C14 C5 C6 C7 -4.5(3) . . . . ?
N2 C6 C7 C12 -163.31(17) . . . . ?
C5 C6 C7 C12 21.8(3) . . . . ?
N2 C6 C7 C8 20.1(3) . . . . ?
C5 C6 C7 C8 -154.72(18) . . . . ?
C12 C7 C8 C9 4.4(3) . . . . ?
C6 C7 C8 C9 -178.99(18) . . . . ?
C7 C8 C9 C10 0.3(3) . . . . ?
C35 O1 C10 C11 8.3(3) . . . . ?
C35 O1 C10 C9 -172.41(19) . . . . ?
C8 C9 C10 O1 175.64(18) . . . . ?
C8 C9 C10 C11 -5.0(3) . . . . ?
O1 C10 C11 C12 -175.94(17) . . . . ?
C9 C10 C11 C12 4.8(3) . . . . ?
C10 C11 C12 C7 0.1(3) . . . . ?
C10 C11 C12 C13 176.01(17) . . . . ?
C8 C7 C12 C11 -4.6(3) . . . . ?
C6 C7 C12 C11 178.51(16) . . . . ?
C8 C7 C12 C13 179.33(16) . . . . ?
C6 C7 C12 C13 2.5(3) . . . . ?
C11 C12 C13 C37 -95.39(19) . . . . ?
C7 C12 C13 C37 80.7(2) . . . . ?
C11 C12 C13 C38 22.6(2) . . . . ?
C7 C12 C13 C38 -161.31(17) . . . . ?
C11 C12 C13 C14 144.43(17) . . . . ?
C7 C12 C13 C14 -39.5(2) . . . . ?
C6 C5 C14 C39 -150.79(17) . . . . ?
C4 C5 C14 C39 32.8(3) . . . . ?
C6 C5 C14 C40 86.7(2) . . . . ?
C4 C5 C14 C40 -89.7(2) . . . . ?
C6 C5 C14 C13 -31.9(2) . . . . ?
C4 C5 C14 C13 151.72(19) . . . . ?
C37 C13 C14 C39 53.55(18) . . . . ?
C38 C13 C14 C39 -62.17(18) . . . . ?
C12 C13 C14 C39 174.28(14) . . . . ?
C37 C13 C14 C40 169.84(14) . . . . ?
C38 C13 C14 C40 54.12(18) . . . . ?
C12 C13 C14 C40 -69.43(17) . . . . ?
C37 C13 C14 C5 -68.39(17) . . . . ?
C38 C13 C14 C5 175.89(14) . . . . ?
C12 C13 C14 C5 52.33(18) . . . . ?
C2 C1 C15 C20 38.5(3) . . . . ?
N1 C1 C15 C20 -142.02(18) . . . . ?
C2 C1 C15 C16 -135.4(2) . . . . ?
N1 C1 C15 C16 44.0(3) . . . . ?
C20 C15 C16 C17 0.3(3) . . . . ?
C1 C15 C16 C17 174.35(18) . . . . ?
C15 C16 C17 C18 -0.7(3) . . . . ?
C36 O2 C18 C19 -0.7(3) . . . . ?
C36 O2 C18 C17 177.97(19) . . . . ?
C16 C17 C18 O2 -178.52(17) . . . . ?
C16 C17 C18 C19 0.3(3) . . . . ?
O2 C18 C19 C20 179.14(19) . . . . ?
C17 C18 C19 C20 0.5(3) . . . . ?
C18 C19 C20 C15 -0.9(3) . . . . ?
C16 C15 C20 C19 0.5(3) . . . . ?
C1 C15 C20 C19 -173.92(18) . . . . ?
C4 N1 C21 C27 -134.90(18) . . . . ?
C1 N1 C21 C27 67.3(2) . . . . ?
C4 N1 C21 C22 44.5(2) . . . . ?
C1 N1 C21 C22 -113.37(19) . . . . ?
C27 C21 C22 C23 0.8(3) . . . . ?
N1 C21 C22 C23 -178.54(16) . . . . ?
C21 C22 C23 C24 -1.4(3) . . . . ?
C22 C23 C24 C26 0.9(3) . . . . ?
C22 C23 C24 C25 -178.5(2) . . . . ?
C23 C24 C26 C27 0.2(3) . . . . ?
C25 C24 C26 C27 179.6(2) . . . . ?
C22 C21 C27 C26 0.2(3) . . . . ?
N1 C21 C27 C26 179.55(16) . . . . ?
C24 C26 C27 C21 -0.7(3) . . . . ?
C3 N2 C28 C34 -115.58(19) . . . . ?
C6 N2 C28 C34 65.0(2) . . . . ?
C3 N2 C28 C29 63.8(2) . . . . ?
C6 N2 C28 C29 -115.6(2) . . . . ?
C34 C28 C29 C30 -1.8(3) . . . . ?
N2 C28 C29 C30 178.77(16) . . . . ?
C28 C29 C30 C31 0.8(3) . . . . ?
C29 C30 C31 C33 0.6(3) . . . . ?
C29 C30 C31 C32 179.69(18) . . . . ?
C30 C31 C33 C34 -1.1(3) . . . . ?
C32 C31 C33 C34 179.90(18) . . . . ?
C29 C28 C34 C33 1.4(3) . . . . ?
N2 C28 C34 C33 -179.17(16) . . . . ?
C31 C33 C34 C28 0.0(3) . . . . ?
